data_7107578
loop_
_publ_author_name
'Mario Carrasco'
'Michelle Faust'
'Riccardo Peloso'
'Amor Rodriguez'
J.Lopez-Serrano
'Eleuterio Alvarez'
'Celia Maya'
'Philip P. Power'
'Ernesto Carmona'

_publ_section_title
;
 Four-Coordinate Quadruply Bonded Dimolybdenum Complexes with Carboxylate
 and Terphenyl Ligands
;
_journal_name_full Chem.Commun.
_journal_page_first 3954
_journal_page_last 3956
_journal_paper_doi 10.1039/c2cc30394a
_journal_volume 48
_journal_year 2012
_chemical_formula_moiety 'C46 H44 Mo2 O4'
_chemical_formula_sum 'C46 H44 Mo2 O4'
_chemical_formula_weight 852.69
_chemical_name_systematic
;
?
;
_space_group_IT_number 14
_symmetry_cell_setting monoclinic
_symmetry_space_group_name_Hall '-P 2yn'
_symmetry_space_group_name_H-M 'P 1 21/n 1'
_atom_sites_solution_hydrogens geom
_atom_sites_solution_primary direct
_atom_sites_solution_secondary difmap
_audit_creation_method SHELXL-97
_cell_angle_alpha 90.00
_cell_angle_beta 98.516(2)
_cell_angle_gamma 90.00
_cell_formula_units_Z 2
_cell_length_a 8.3268(4)
_cell_length_b 20.3348(9)
_cell_length_c 11.1270(4)
_cell_measurement_reflns_used 7428
_cell_measurement_temperature 173(2)
_cell_measurement_theta_max 28.21
_cell_measurement_theta_min 2.67
_cell_volume 1863.29(14)
_computing_cell_refinement 'Bruker (2006). APEX 2. Version 2.1.'
_computing_data_collection 'Bruker (2006). APEX 2. Version 2.1.'
_computing_data_reduction 'Bruker (2006). APEX 2. Version 2.1.'
_computing_molecular_graphics 'XP, SHELXTL v. 6.14 (Bruker, 2003)'
_computing_publication_material 'XCIF, SHELXTL v. 6.14 (Bruker, 2003)'
_computing_structure_refinement 'XL, SHELXTL v. 6.14 (Bruker, 2003)'
_computing_structure_solution 'Bruker (2006). APEX 2. Version 2.1.'
_diffrn_ambient_temperature 173(2)
_diffrn_detector_area_resol_mean 8.26
_diffrn_measured_fraction_theta_full 0.982
_diffrn_measured_fraction_theta_max 0.982
_diffrn_measurement_device_type
;
Bruker-Nonius X8kappa APEX II CCD area detector'
;
_diffrn_measurement_method 'phi and omega scans with narrow frames'
_diffrn_radiation_monochromator graphite
_diffrn_radiation_source 'fine-focus sealed tube'
_diffrn_radiation_type MoK\a
_diffrn_radiation_wavelength 0.71073
_diffrn_reflns_av_R_equivalents 0.0756
_diffrn_reflns_av_sigmaI/netI 0.0621
_diffrn_reflns_limit_h_max 11
_diffrn_reflns_limit_h_min -8
_diffrn_reflns_limit_k_max 22
_diffrn_reflns_limit_k_min -29
_diffrn_reflns_limit_l_max 15
_diffrn_reflns_limit_l_min -14
_diffrn_reflns_number 32923
_diffrn_reflns_theta_full 30.66
_diffrn_reflns_theta_max 30.66
_diffrn_reflns_theta_min 2.00
_diffrn_standards_decay_% 0
_exptl_absorpt_coefficient_mu 0.718
_exptl_absorpt_correction_T_max 0.9650
_exptl_absorpt_correction_T_min 0.9018
_exptl_absorpt_correction_type multi-scan
_exptl_absorpt_process_details
;
SADABS, Bruker (2006). APEX 2. Version 2.1. Bruker Analytical
X-ray Solutions, Madison, Wisconsin, USA.
;
_exptl_crystal_colour red
_exptl_crystal_density_diffrn 1.520
_exptl_crystal_density_method 'not measured'
_exptl_crystal_description needle
_exptl_crystal_F_000 872
_exptl_crystal_size_max 0.25
_exptl_crystal_size_mid 0.12
_exptl_crystal_size_min 0.05
_refine_diff_density_max 0.927
_refine_diff_density_min -0.806
_refine_diff_density_rms 0.134
_refine_ls_extinction_method none
_refine_ls_goodness_of_fit_ref 1.012
_refine_ls_hydrogen_treatment constr
_refine_ls_matrix_type full
_refine_ls_number_parameters 239
_refine_ls_number_reflns 5654
_refine_ls_number_restraints 0
_refine_ls_restrained_S_all 1.012
_refine_ls_R_factor_all 0.0703
_refine_ls_R_factor_gt 0.0437
_refine_ls_shift/su_max 0.000
_refine_ls_shift/su_mean 0.000
_refine_ls_structure_factor_coef Fsqd
_refine_ls_weighting_details 'calc w=1/[\s^2^(Fo^2^)+(0.0587P)^2^+1.6241P] where P=(Fo^2^+2Fc^2^)/3'
_refine_ls_weighting_scheme calc
_refine_ls_wR_factor_gt 0.0972
_refine_ls_wR_factor_ref 0.1281
_reflns_number_gt 3648
_reflns_number_total 5654
_reflns_threshold_expression >2sigma(I)
_cod_data_source_file c2cc30394a.txt
_cod_data_source_block 3
_cod_original_sg_symbol_H-M 'P 21/n'
_cod_database_code 7107578

loop_
_symmetry_equiv_pos_as_xyz
'x, y, z'
'-x+1/2, y+1/2, -z+1/2'
'-x, -y, -z'
'x-1/2, -y-1/2, z-1/2'

loop_
_atom_site_label
_atom_site_type_symbol
_atom_site_fract_x
_atom_site_fract_y
_atom_site_fract_z
_atom_site_U_iso_or_equiv
_atom_site_adp_type
_atom_site_occupancy
_atom_site_symmetry_multiplicity
_atom_site_calc_flag
_atom_site_refinement_flags
Mo1 Mo 0.04077(4) 0.451991(15) 0.48860(3) 0.01959(10) Uani 1 1 d .
O1 O -0.1975(3) 0.41472(14) 0.4729(2) 0.0300(6) Uani 1 1 d .
O2 O 0.2852(3) 0.48279(16) 0.5075(3) 0.0330(7) Uani 1 1 d .
C1 C 0.0876(4) 0.42159(18) 0.6791(3) 0.0182(7) Uani 1 1 d .
C2 C 0.1454(4) 0.35720(19) 0.7058(3) 0.0206(7) Uani 1 1 d .
C3 C 0.1770(5) 0.3347(2) 0.8252(3) 0.0273(8) Uani 1 1 d .
H3 H 0.2132 0.2908 0.8406 0.033 Uiso 1 1 calc R
C4 C 0.1566(5) 0.3752(2) 0.9217(3) 0.0320(9) Uani 1 1 d .
H4 H 0.1788 0.3593 1.0027 0.038 Uiso 1 1 calc R
C5 C 0.1040(5) 0.4385(2) 0.8990(3) 0.0270(9) Uani 1 1 d .
H5 H 0.0909 0.4668 0.9647 0.032 Uiso 1 1 calc R
C6 C 0.0695(4) 0.46166(18) 0.7795(3) 0.0220(8) Uani 1 1 d .
C7 C 0.1784(4) 0.30859(18) 0.6101(3) 0.0208(7) Uani 1 1 d .
C8 C 0.3356(5) 0.3039(2) 0.5788(3) 0.0256(8) Uani 1 1 d .
C9 C 0.3698(5) 0.2563(2) 0.4985(4) 0.0310(9) Uani 1 1 d .
H9 H 0.4747 0.2543 0.4750 0.037 Uiso 1 1 calc R
C10 C 0.2515(6) 0.2111(2) 0.4516(4) 0.0353(10) Uani 1 1 d .
H10 H 0.2762 0.1777 0.3975 0.042 Uiso 1 1 calc R
C11 C 0.0997(5) 0.2149(2) 0.4836(4) 0.0328(9) Uani 1 1 d .
H11 H 0.0199 0.1836 0.4516 0.039 Uiso 1 1 calc R
C12 C 0.0588(5) 0.26351(19) 0.5620(3) 0.0248(8) Uani 1 1 d .
C13 C 0.4729(4) 0.34954(18) 0.6410(3) 0.0202(7) Uani 1 1 d .
H13A H 0.5039 0.3360 0.7258 0.030 Uiso 1 1 calc R
H13B H 0.4341 0.3951 0.6383 0.030 Uiso 1 1 calc R
H13C H 0.5673 0.3463 0.5981 0.030 Uiso 1 1 calc R
C14 C -0.1131(4) 0.26506(19) 0.5994(3) 0.0245(8) Uani 1 1 d .
H14A H -0.1039 0.2658 0.6883 0.037 Uiso 1 1 calc R
H14B H -0.1736 0.2258 0.5680 0.037 Uiso 1 1 calc R
H14C H -0.1708 0.3045 0.5658 0.037 Uiso 1 1 calc R
C15 C 0.0121(5) 0.53061(19) 0.7617(3) 0.0243(8) Uani 1 1 d .
C16 C -0.1565(5) 0.5441(2) 0.7469(4) 0.0340(9) Uani 1 1 d .
C17 C -0.2071(6) 0.6097(3) 0.7329(4) 0.0441(12) Uani 1 1 d .
H17 H -0.3200 0.6193 0.7189 0.053 Uiso 1 1 calc R
C18 C -0.0982(7) 0.6602(2) 0.7391(4) 0.0446(13) Uani 1 1 d .
H18 H -0.1356 0.7042 0.7289 0.053 Uiso 1 1 calc R
C19 C 0.0651(7) 0.6473(2) 0.7599(4) 0.0450(12) Uani 1 1 d .
H19 H 0.1398 0.6828 0.7654 0.054 Uiso 1 1 calc R
C20 C 0.1236(6) 0.5836(2) 0.7730(4) 0.0338(10) Uani 1 1 d .
C21 C -0.2789(5) 0.4896(2) 0.7588(4) 0.0307(9) Uani 1 1 d .
H21A H -0.2877 0.4829 0.8448 0.046 Uiso 1 1 calc R
H21B H -0.2424 0.4487 0.7248 0.046 Uiso 1 1 calc R
H21C H -0.3851 0.5020 0.7146 0.046 Uiso 1 1 calc R
C22 C -0.3094(5) 0.4559(3) 0.4762(4) 0.0367(10) Uani 1 1 d .
H22 H -0.4181 0.4403 0.4661 0.044 Uiso 1 1 calc R
C29 C 0.3060(6) 0.5698(2) 0.8069(5) 0.0418(11) Uani 1 1 d .
H29A H 0.3680 0.6075 0.7839 0.063 Uiso 1 1 calc R
H29B H 0.3347 0.5305 0.7637 0.063 Uiso 1 1 calc R
H29C H 0.3316 0.5625 0.8947 0.063 Uiso 1 1 calc R

loop_
_atom_site_aniso_label
_atom_site_aniso_U_11
_atom_site_aniso_U_22
_atom_site_aniso_U_33
_atom_site_aniso_U_23
_atom_site_aniso_U_13
_atom_site_aniso_U_12
Mo1 0.02635(16) 0.01482(15) 0.01779(14) 0.00040(15) 0.00390(10) 0.00258(14)
O1 0.0313(15) 0.0268(15) 0.0297(14) 0.0076(13) -0.0031(12) -0.0082(12)
O2 0.0265(14) 0.0378(18) 0.0359(16) 0.0129(15) 0.0088(12) 0.0066(13)
C1 0.0191(16) 0.0153(17) 0.0200(16) -0.0015(15) 0.0022(13) -0.0033(13)
C2 0.0246(18) 0.0188(18) 0.0182(15) 0.0020(15) 0.0028(13) -0.0009(14)
C3 0.037(2) 0.022(2) 0.0233(18) 0.0051(17) 0.0049(16) 0.0050(17)
C4 0.045(2) 0.032(2) 0.0193(17) 0.0033(18) 0.0049(17) 0.0080(19)
C5 0.036(2) 0.026(2) 0.0192(16) -0.0019(16) 0.0061(15) 0.0091(16)
C6 0.0260(18) 0.018(2) 0.0214(16) -0.0015(16) 0.0035(14) 0.0023(14)
C7 0.0296(19) 0.0140(17) 0.0185(16) 0.0014(15) 0.0031(14) 0.0028(14)
C8 0.030(2) 0.0201(19) 0.0266(18) 0.0045(17) 0.0054(15) 0.0064(15)
C9 0.035(2) 0.027(2) 0.033(2) 0.0033(19) 0.0111(17) 0.0141(18)
C10 0.053(3) 0.026(2) 0.028(2) -0.0077(19) 0.0062(19) 0.011(2)
C11 0.043(2) 0.021(2) 0.032(2) -0.0055(19) -0.0021(18) 0.0023(18)
C12 0.031(2) 0.0171(18) 0.0258(18) 0.0008(16) 0.0025(15) -0.0001(15)
C13 0.0143(15) 0.0193(18) 0.0285(18) 0.0040(16) 0.0077(13) 0.0032(13)
C14 0.0283(19) 0.0162(18) 0.0290(18) -0.0056(16) 0.0046(15) -0.0048(15)
C15 0.038(2) 0.0198(19) 0.0157(15) -0.0004(15) 0.0060(15) 0.0058(15)
C16 0.040(2) 0.032(2) 0.0265(18) -0.005(2) -0.0066(16) 0.010(2)
C17 0.048(3) 0.039(3) 0.042(3) -0.009(2) -0.004(2) 0.022(2)
C18 0.083(4) 0.021(2) 0.029(2) 0.000(2) 0.005(2) 0.020(2)
C19 0.075(4) 0.021(2) 0.045(3) -0.006(2) 0.029(3) -0.002(2)
C20 0.049(3) 0.024(2) 0.032(2) -0.0058(19) 0.0169(19) -0.0033(19)
C21 0.027(2) 0.029(2) 0.034(2) -0.0056(19) -0.0024(16) 0.0034(17)
C22 0.029(2) 0.047(3) 0.033(2) 0.016(2) -0.0001(16) -0.011(2)
C29 0.044(3) 0.029(2) 0.056(3) -0.008(2) 0.021(2) -0.012(2)

loop_
_atom_type_symbol
_atom_type_description
_atom_type_scat_dispersion_real
_atom_type_scat_dispersion_imag
_atom_type_scat_source
C C 0.0033 0.0016 'International Tables Vol C Tables 4.2.6.8 and 6.1.1.4'
H H 0.0000 0.0000 'International Tables Vol C Tables 4.2.6.8 and 6.1.1.4'
O O 0.0106 0.0060 'International Tables Vol C Tables 4.2.6.8 and 6.1.1.4'
Mo Mo -1.6832 0.6857 'International Tables Vol C Tables 4.2.6.8 and 6.1.1.4'

loop_
_geom_angle_atom_site_label_1
_geom_angle_atom_site_label_2
_geom_angle_atom_site_label_3
_geom_angle
_geom_angle_site_symmetry_1
_geom_angle_site_symmetry_3
Mo1 Mo1 O1 91.56(9) 3_566 .
Mo1 Mo1 O2 92.09(9) 3_566 .
O1 Mo1 O2 176.09(11) . .
Mo1 Mo1 C1 99.24(10) 3_566 .
O1 Mo1 C1 90.53(11) . .
O2 Mo1 C1 87.50(12) . .
C22 O1 Mo1 116.8(3) . .
C22 O2 Mo1 115.8(3) 3_566 .
C6 C1 C2 116.2(3) . .
C6 C1 Mo1 125.5(3) . .
C2 C1 Mo1 118.2(2) . .
C3 C2 C1 121.1(3) . .
C3 C2 C7 115.5(3) . .
C1 C2 C7 123.4(3) . .
C4 C3 C2 121.2(4) . .
C4 C3 H3 119.4 . .
C2 C3 H3 119.4 . .
C5 C4 C3 119.2(4) . .
C5 C4 H4 120.4 . .
C3 C4 H4 120.4 . .
C4 C5 C6 120.4(4) . .
C4 C5 H5 119.8 . .
C6 C5 H5 119.8 . .
C5 C6 C1 121.9(3) . .
C5 C6 C15 117.5(3) . .
C1 C6 C15 120.7(3) . .
C12 C7 C8 119.8(3) . .
C12 C7 C2 120.3(3) . .
C8 C7 C2 119.5(3) . .
C9 C8 C7 119.9(4) . .
C9 C8 C13 120.0(3) . .
C7 C8 C13 120.0(3) . .
C8 C9 C10 120.4(4) . .
C8 C9 H9 119.8 . .
C10 C9 H9 119.8 . .
C11 C10 C9 119.7(4) . .
C11 C10 H10 120.1 . .
C9 C10 H10 120.1 . .
C10 C11 C12 121.7(4) . .
C10 C11 H11 119.2 . .
C12 C11 H11 119.2 . .
C11 C12 C7 118.5(4) . .
C11 C12 C14 120.2(3) . .
C7 C12 C14 121.1(3) . .
C8 C13 H13A 109.5 . .
C8 C13 H13B 109.5 . .
H13A C13 H13B 109.5 . .
C8 C13 H13C 109.5 . .
H13A C13 H13C 109.5 . .
H13B C13 H13C 109.5 . .
C12 C14 H14A 109.5 . .
C12 C14 H14B 109.5 . .
H14A C14 H14B 109.5 . .
C12 C14 H14C 109.5 . .
H14A C14 H14C 109.5 . .
H14B C14 H14C 109.5 . .
C20 C15 C16 119.3(4) . .
C20 C15 C6 120.9(4) . .
C16 C15 C6 119.5(4) . .
C17 C16 C15 118.3(4) . .
C17 C16 C21 120.6(4) . .
C15 C16 C21 120.8(4) . .
C18 C17 C16 121.6(5) . .
C18 C17 H17 119.2 . .
C16 C17 H17 119.2 . .
C17 C18 C19 120.0(4) . .
C17 C18 H18 120.0 . .
C19 C18 H18 120.0 . .
C18 C19 C20 121.5(5) . .
C18 C19 H19 119.3 . .
C20 C19 H19 119.3 . .
C19 C20 C15 119.1(4) . .
C19 C20 C29 121.1(4) . .
C15 C20 C29 119.6(4) . .
C16 C21 H21A 109.5 . .
C16 C21 H21B 109.5 . .
H21A C21 H21B 109.5 . .
C16 C21 H21C 109.5 . .
H21A C21 H21C 109.5 . .
H21B C21 H21C 109.5 . .
O1 C22 O2 123.7(4) . 3_566
O1 C22 H22 118.2 . .
O2 C22 H22 118.2 3_566 .
C20 C29 H29A 109.5 . .
C20 C29 H29B 109.5 . .
H29A C29 H29B 109.5 . .
C20 C29 H29C 109.5 . .
H29A C29 H29C 109.5 . .
H29B C29 H29C 109.5 . .

loop_
_geom_bond_atom_site_label_1
_geom_bond_atom_site_label_2
_geom_bond_distance
_geom_bond_site_symmetry_2
Mo1 Mo1 2.0949(6) 3_566
Mo1 O1 2.106(3) .
Mo1 O2 2.110(3) .
Mo1 C1 2.187(3) .
O1 C22 1.257(5) .
O2 C22 1.272(6) 3_566
C1 C6 1.409(5) .
C1 C2 1.412(5) .
C2 C3 1.392(5) .
C2 C7 1.508(5) .
C3 C4 1.383(5) .
C3 H3 0.9500 .
C4 C5 1.371(6) .
C4 H4 0.9500 .
C5 C6 1.399(5) .
C5 H5 0.9500 .
C6 C15 1.485(5) .
C7 C12 1.400(5) .
C7 C8 1.406(5) .
C8 C9 1.375(5) .
C8 C13 1.553(5) .
C9 C10 1.392(6) .
C9 H9 0.9500 .
C10 C11 1.365(6) .
C10 H10 0.9500 .
C11 C12 1.393(5) .
C11 H11 0.9500 .
C12 C14 1.550(5) .
C13 H13A 0.9800 .
C13 H13B 0.9800 .
C13 H13C 0.9800 .
C14 H14A 0.9800 .
C14 H14B 0.9800 .
C14 H14C 0.9800 .
C15 C20 1.415(6) .
C15 C16 1.416(6) .
C16 C17 1.401(6) .
C16 C21 1.525(6) .
C17 C18 1.364(7) .
C17 H17 0.9500 .
C18 C19 1.370(7) .
C18 H18 0.9500 .
C19 C20 1.384(6) .
C19 H19 0.9500 .
C20 C29 1.535(7) .
C21 H21A 0.9800 .
C21 H21B 0.9800 .
C21 H21C 0.9800 .
C22 O2 1.272(6) 3_566
C22 H22 0.9500 .
C29 H29A 0.9800 .
C29 H29B 0.9800 .
C29 H29C 0.9800 .

loop_
_geom_torsion_atom_site_label_1
_geom_torsion_atom_site_label_2
_geom_torsion_atom_site_label_3
_geom_torsion_atom_site_label_4
_geom_torsion
_geom_torsion_site_symmetry_1
_geom_torsion_site_symmetry_4
Mo1 Mo1 O1 C22 2.5(3) 3_566 .
C1 Mo1 O1 C22 101.7(3) . .
Mo1 Mo1 O2 C22 -0.9(3) 3_566 3_566
C1 Mo1 O2 C22 -100.0(3) . 3_566
Mo1 Mo1 C1 C6 -2.5(3) 3_566 .
O1 Mo1 C1 C6 -94.1(3) . .
O2 Mo1 C1 C6 89.3(3) . .
Mo1 Mo1 C1 C2 179.5(3) 3_566 .
O1 Mo1 C1 C2 87.9(3) . .
O2 Mo1 C1 C2 -88.8(3) . .
C6 C1 C2 C3 2.0(5) . .
Mo1 C1 C2 C3 -179.8(3) . .
C6 C1 C2 C7 -177.4(3) . .
Mo1 C1 C2 C7 0.8(5) . .
C1 C2 C3 C4 -1.6(6) . .
C7 C2 C3 C4 177.9(4) . .
C2 C3 C4 C5 0.1(6) . .
C3 C4 C5 C6 0.7(6) . .
C4 C5 C6 C1 -0.2(6) . .
C4 C5 C6 C15 179.7(4) . .
C2 C1 C6 C5 -1.2(5) . .
Mo1 C1 C6 C5 -179.2(3) . .
C2 C1 C6 C15 179.0(3) . .
Mo1 C1 C6 C15 0.9(5) . .
C3 C2 C7 C12 86.7(4) . .
C1 C2 C7 C12 -93.8(5) . .
C3 C2 C7 C8 -86.4(4) . .
C1 C2 C7 C8 93.1(4) . .
C12 C7 C8 C9 1.8(5) . .
C2 C7 C8 C9 175.0(4) . .
C12 C7 C8 C13 -174.3(3) . .
C2 C7 C8 C13 -1.1(5) . .
C7 C8 C9 C10 -2.4(6) . .
C13 C8 C9 C10 173.6(4) . .
C8 C9 C10 C11 1.3(6) . .
C9 C10 C11 C12 0.5(6) . .
C10 C11 C12 C7 -1.1(6) . .
C10 C11 C12 C14 -178.1(4) . .
C8 C7 C12 C11 0.0(5) . .
C2 C7 C12 C11 -173.2(4) . .
C8 C7 C12 C14 177.0(3) . .
C2 C7 C12 C14 3.8(5) . .
C5 C6 C15 C20 82.1(5) . .
C1 C6 C15 C20 -98.0(4) . .
C5 C6 C15 C16 -90.7(5) . .
C1 C6 C15 C16 89.2(5) . .
C20 C15 C16 C17 5.7(6) . .
C6 C15 C16 C17 178.6(4) . .
C20 C15 C16 C21 -168.1(4) . .
C6 C15 C16 C21 4.8(5) . .
C15 C16 C17 C18 -3.1(7) . .
C21 C16 C17 C18 170.7(4) . .
C16 C17 C18 C19 -0.3(7) . .
C17 C18 C19 C20 1.1(7) . .
C18 C19 C20 C15 1.6(7) . .
C18 C19 C20 C29 -174.8(4) . .
C16 C15 C20 C19 -5.0(6) . .
C6 C15 C20 C19 -177.8(4) . .
C16 C15 C20 C29 171.5(4) . .
C6 C15 C20 C29 -1.3(6) . .
Mo1 O1 C22 O2 -2.5(5) . 3_566
